data_9006919
loop_
_publ_author_name
'Arlt, T.'
'Angel, R. J.'

_publ_section_title
;
 Displacive phase transitions in C-centred clinopyroxenes:
 spodumene, LiScSi2O6 and ZnSiO3
 Sample: P = 5.304 GPa
;
_journal_name_full 'Physics and Chemistry of Minerals'
_journal_page_first 719
_journal_page_last 731
_journal_paper_doi 10.1007/s002690000116
_journal_volume 27
_journal_year 2000
_chemical_formula_structural ZnSiO3
_chemical_formula_sum 'O3 Si Zn'
_space_group_IT_number 15
_symmetry_space_group_name_Hall '-C 2yc'
_symmetry_space_group_name_H-M 'C 1 2/c 1'
_cell_angle_alpha 90
_cell_angle_beta 103.906
_cell_angle_gamma 90
_cell_length_a 9.4098
_cell_length_b 8.8327
_cell_length_c 4.9800
_cell_formula_units_Z 8
_cell_volume 401.776
_database_code_amcsd 0008501
_diffrn_ambient_pressure 5.304e+06
_exptl_crystal_density_diffrn 4.678
_cod_original_formula_sum 'Zn Si O3'
_cod_database_code 9006919
_amcsd_formula_title ZnSiO3

loop_
_space_group_symop_operation_xyz
x,y,z
1/2+x,1/2+y,z
x,-y,1/2+z
1/2+x,1/2-y,1/2+z
-x,y,1/2-z
1/2-x,1/2+y,1/2-z
-x,-y,-z
1/2-x,1/2-y,-z

loop_
_atom_site_label
_atom_site_fract_x
_atom_site_fract_y
_atom_site_fract_z
_atom_site_U_iso_or_equiv
ZnM1 0.50000 0.40370 0.25000 0.00456
ZnM2 0.00000 0.26800 0.25000 0.00481
Si 0.29870 0.08810 0.22320 0.00177
O1 0.12260 0.09060 0.14320 0.00722
O2 0.37740 0.23560 0.37370 0.00494
O3 0.35290 0.05380 -0.06650 0.00519

loop_
_cod_related_entry_id
_cod_related_entry_database
_cod_related_entry_code
1 AMCSD 0008501
